data_1566252
loop_
_publ_author_name
'Jakub Plasil'

_publ_section_title
;
 The crystal structure of uranyl-oxide mineral schoepite, [(UO2)4O (OH)6](
 H2O)6, revisited
;
_journal_name_full 'Journal of GeoSciences'
_journal_page_first 65
_journal_page_last 73
_journal_paper_doi 10.3190/jgeosci.252
_journal_volume 63
_journal_year 2018
_chemical_absolute_configuration .
_chemical_formula_sum 'H36 O21 U4'
_chemical_formula_weight 1324.4
_space_group_IT_number 61
_space_group_name_Hall '-P 2ac 2ab'
_space_group_name_H-M_alt 'P b c a'
_symmetry_cell_setting orthorhombic
_symmetry_Int_Tables_number 61
_symmetry_space_group_name_Hall '-P 2ac 2ab'
_symmetry_space_group_name_H-M 'P b c a'
_cell_angle_alpha 90
_cell_angle_beta 90
_cell_angle_gamma 90
_cell_formula_units_Z 8
_cell_length_a 16.7810(5)
_cell_length_b 14.7044(4)
_cell_length_c 14.2985(5)
_cell_measurement_reflns_used 13376
_cell_measurement_temperature 296.57(19)
_cell_measurement_theta_max 29.42
_cell_measurement_theta_min 3.66
_cell_volume 3528.22(19)
_computing_cell_refinement 'CrysAlisPro 1.171.38.43 (Rigaku OD, 2015)'
_computing_data_collection 'CrysAlisPro 1.171.38.43 (Rigaku OD, 2015)'
_computing_data_reduction 'CrysAlisPro 1.171.38.43 (Rigaku OD, 2015)'
_diffrn_ambient_temperature 296.57
_diffrn_detector 'CCD plate'
_diffrn_detector_area_resol_mean 10.4054
_diffrn_measured_fraction_theta_full 0.98
_diffrn_measured_fraction_theta_max 0.94
_diffrn_measurement_device 'four-circle diffractometer'
_diffrn_measurement_device_type 'SuperNova, Dual, Cu at zero, AtlasS2'
_diffrn_measurement_method '\w scans'
_diffrn_radiation_monochromator mirror
_diffrn_radiation_probe x-ray
_diffrn_radiation_source 'X-ray tube'
_diffrn_radiation_type 'Mo K\a'
_diffrn_radiation_wavelength 0.71073
_diffrn_reflns_av_R_equivalents 0.0498
_diffrn_reflns_av_unetI/netI 0.0219
_diffrn_reflns_limit_h_max 21
_diffrn_reflns_limit_h_min -23
_diffrn_reflns_limit_k_max 19
_diffrn_reflns_limit_k_min -18
_diffrn_reflns_limit_l_max 18
_diffrn_reflns_limit_l_min -15
_diffrn_reflns_number 47279
_diffrn_reflns_theta_full 28.79
_diffrn_reflns_theta_max 29.63
_diffrn_reflns_theta_min 3.34
_diffrn_source 'micro-focus sealed X-ray tube'
_exptl_absorpt_coefficient_mu 36.711
_exptl_absorpt_correction_T_max 1
_exptl_absorpt_correction_T_min 0.285
_exptl_absorpt_correction_type multi-scan
_exptl_absorpt_process_details
;
CrysAlisPro 1.171.38.43 (Rigaku Oxford Diffraction, 2015)
Empirical absorption correction using spherical harmonics,
 implemented in SCALE3 ABSPACK scaling algorithm.
;
_exptl_crystal_colour yellow
_exptl_crystal_density_diffrn 4.9865
_exptl_crystal_F_000 4288
_exptl_crystal_size_max 0.072
_exptl_crystal_size_mid 0.049
_exptl_crystal_size_min 0.027
_refine_diff_density_max 2.19
_refine_diff_density_min -2.36
_refine_ls_extinction_method none
_refine_ls_goodness_of_fit_gt 1.38
_refine_ls_goodness_of_fit_ref 1.31
_refine_ls_number_constraints 0
_refine_ls_number_parameters 226
_refine_ls_number_reflns 4662
_refine_ls_number_restraints 0
_refine_ls_R_factor_all 0.0466
_refine_ls_R_factor_gt 0.0264
_refine_ls_shift/su_max 0.0270
_refine_ls_shift/su_mean 0.0024
_refine_ls_structure_factor_coef Fsqd
_refine_ls_weighting_details w=1/(\s^2^(I)+0.0004I^2^)
_refine_ls_weighting_scheme sigma
_refine_ls_wR_factor_gt 0.0579
_refine_ls_wR_factor_ref 0.0658
_reflns_number_gt 3354
_reflns_number_total 4662
_reflns_threshold_expression I>3\s(I)
_cod_data_source_file jgeosci.252_schoepite.cif
_cod_data_source_block I
_cod_original_sg_symbol_Hall '-P -2xab;-2ybc;-2zac'
_cod_database_code 1566252

loop_
_space_group_symop_id
_space_group_symop_operation_xyz
1 x,y,z
2 -x+1/2,-y,z+1/2
3 -x,y+1/2,-z+1/2
4 x+1/2,-y+1/2,-z
5 -x,-y,-z
6 x+1/2,y,-z+1/2
7 x,-y+1/2,z+1/2
8 -x+1/2,y+1/2,z

loop_
_atom_site_label
_atom_site_type_symbol
_atom_site_fract_x
_atom_site_fract_y
_atom_site_fract_z
_atom_site_adp_type
_atom_site_U_iso_or_equiv
_atom_site_site_symmetry_multiplicity
_atom_site_occupancy
_atom_site_calc_flag
_atom_site_refinement_flags
_atom_site_disorder_assembly
_atom_site_disorder_group
U1 U 0.627411(14) 0.262876(17) 0.757923(16) Uani 0.01123(8) 8 1 d . . .
U2 U 0.362942(14) 0.250132(17) 0.270301(17) Uani 0.01140(8) 8 1 d . . .
U3 U 0.263355(15) 0.258859(16) 0.510397(16) Uani 0.01196(8) 8 1 d . . .
U4 U 0.495078(14) 0.247823(17) 0.490738(18) Uani 0.01138(8) 8 1 d . . .
O1 O 0.3982(2) 0.2161(3) 0.1113(3) Uani 0.0161(14) 8 1 d . . .
O2 O 0.6268(2) 0.2088(3) 0.4339(3) Uani 0.0133(13) 8 1 d . . .
O3 O 0.5736(2) 0.2986(3) 0.6156(3) Uani 0.0178(15) 8 1 d . . .
O4 O 0.6606(3) 0.3774(3) 0.7582(3) Uani 0.0177(15) 8 1 d . . .
O5 O 0.3935(3) 0.3665(3) 0.2609(3) Uani 0.0222(17) 8 1 d . . .
O6 O 0.3742(2) 0.2493(3) 0.4249(3) Uani 0.0187(16) 8 1 d . . .
O7 O 0.3319(3) 0.1348(3) 0.2745(3) Uani 0.0184(15) 8 1 d . . .
O8 O 0.2722(2) 0.3778(3) 0.5281(3) Uani 0.0192(15) 8 1 d . . .
O9 O 0.4861(3) 0.1333(3) 0.5308(3) Uani 0.0245(17) 8 1 d . . .
O10 O 0.2300(2) 0.2921(3) 0.3520(3) Uani 0.0136(14) 8 1 d . . .
O11 O 0.5930(3) 0.1491(3) 0.7580(3) Uani 0.0207(16) 8 1 d . . .
O12 O 0.5079(3) 0.3610(3) 0.4486(3) Uani 0.0216(16) 8 1 d . . .
O13 O 0.2457(3) 0.1419(3) 0.4896(3) Uani 0.0265(17) 8 1 d . . .
O14 O 0.4961(2) 0.3017(3) 0.8133(3) Uani 0.0143(14) 8 1 d . . .
O15 O 0.6289(3) 0.0207(4) 0.4602(4) Uani 0.040(2) 8 1 d . . .
O16 O 0.2507(2) 0.2126(3) 0.6695(3) Uani 0.0152(14) 8 1 d . . .
O17 O 0.2488(3) 0.0338(3) 0.6635(3) Uani 0.0288(17) 8 1 d . . .
O18 O 0.4925(3) 0.4864(4) 0.8029(5) Uani 0.062(3) 8 1 d . . .
O19 O 0.6105(3) 0.4846(4) 0.5855(4) Uani 0.039(2) 8 1 d . . .
O20 O 0.4050(3) 0.0269(4) 0.1092(4) Uani 0.040(2) 8 1 d . . .
O21 O 0.2195(4) 0.4789(4) 0.3689(4) Uani 0.051(2) 8 1 d . . .

loop_
_atom_site_aniso_label
_atom_site_aniso_type_symbol
_atom_site_aniso_U_11
_atom_site_aniso_U_22
_atom_site_aniso_U_33
_atom_site_aniso_U_12
_atom_site_aniso_U_13
_atom_site_aniso_U_23
U1 U 0.00754(12) 0.01830(14) 0.00783(13) -0.00079(10) -0.00003(8) 0.00022(9)
U2 U 0.00808(12) 0.01904(14) 0.00708(14) -0.00080(9) -0.00092(8) 0.00023(9)
U3 U 0.00987(13) 0.01919(14) 0.00682(13) 0.00100(9) 0.00143(8) 0.00012(10)
U4 U 0.00709(13) 0.01892(15) 0.00811(14) 0.00021(9) -0.00008(8) 0.00103(10)
O1 O 0.010(2) 0.027(3) 0.011(2) 0.0012(19) 0.0027(17) 0.0031(19)
O2 O 0.009(2) 0.018(3) 0.013(2) -0.0006(18) -0.0004(17) -0.0017(19)
O3 O 0.013(2) 0.028(3) 0.012(2) -0.0003(19) -0.0062(17) -0.002(2)
O4 O 0.016(2) 0.020(3) 0.017(3) -0.004(2) -0.0003(18) 0.001(2)
O5 O 0.022(3) 0.020(3) 0.025(3) -0.003(2) -0.006(2) -0.003(2)
O6 O 0.011(2) 0.037(3) 0.009(2) 0.002(2) -0.0007(17) -0.0001(19)
O7 O 0.017(2) 0.021(3) 0.017(3) -0.002(2) 0.0007(19) 0.001(2)
O8 O 0.015(2) 0.021(3) 0.021(3) 0.0002(19) -0.0020(19) -0.001(2)
O9 O 0.019(3) 0.025(3) 0.029(3) 0.001(2) 0.005(2) 0.007(2)
O10 O 0.011(2) 0.020(3) 0.010(2) -0.0013(18) -0.0031(16) -0.0037(19)
O11 O 0.017(2) 0.020(3) 0.025(3) -0.004(2) 0.004(2) 0.003(2)
O12 O 0.024(3) 0.024(3) 0.017(3) 0.001(2) 0.001(2) 0.003(2)
O13 O 0.039(3) 0.017(3) 0.023(3) -0.003(2) 0.003(2) 0.002(2)
O14 O 0.008(2) 0.022(3) 0.013(2) -0.0019(17) -0.0006(17) -0.002(2)
O15 O 0.032(3) 0.033(3) 0.055(4) -0.004(3) 0.005(3) 0.002(3)
O16 O 0.007(2) 0.029(3) 0.010(2) 0.0002(18) -0.0024(17) 0.003(2)
O17 O 0.037(3) 0.025(3) 0.024(3) 0.000(2) -0.004(2) 0.000(2)
O18 O 0.058(4) 0.036(4) 0.091(6) 0.004(3) -0.022(4) 0.004(4)
O19 O 0.043(3) 0.037(4) 0.038(4) 0.001(3) -0.004(3) 0.001(3)
O20 O 0.039(3) 0.035(4) 0.047(4) 0.008(3) 0.008(3) 0.000(3)
O21 O 0.086(4) 0.034(4) 0.031(4) 0.008(3) -0.014(3) 0.002(3)

loop_
_atom_type_symbol
_atom_type_scat_dispersion_real
_atom_type_scat_dispersion_imag
_atom_type_scat_source
H 0.0000 0.0000 'International Tables Vol C tables 4.2.6.8 and 6.1.1.1'
O 0.0106 0.0060 'International Tables Vol C tables 4.2.6.8 and 6.1.1.1'
U -9.6767 9.6646 'International Tables Vol C tables 4.2.6.8 and 6.1.1.1'

loop_
_geom_angle_atom_site_label_1
_geom_angle_atom_site_label_2
_geom_angle_atom_site_label_3
_geom_angle_site_symmetry_1
_geom_angle_site_symmetry_2
_geom_angle_site_symmetry_3
_geom_angle
O2 U1 O3 7_555 . . 146.99(13)
O2 U1 O4 7_555 . . 81.03(17)
O2 U1 O10 7_555 . 4_556 133.22(12)
O2 U1 O11 7_555 . . 98.77(17)
O2 U1 O14 7_555 . . 68.50(13)
O2 U1 O16 7_555 . 6_556 68.39(13)
O3 U1 O4 . . . 84.72(18)
O3 U1 O10 . . 4_556 77.52(13)
O3 U1 O11 . . . 95.10(18)
O3 U1 O14 . . . 82.93(14)
O3 U1 O16 . . 6_556 141.81(13)
O4 U1 O10 . . 4_556 95.36(18)
O4 U1 O11 . . . 179.2(2)
O4 U1 O14 . . . 93.53(19)
O4 U1 O16 . . 6_556 91.18(19)
O10 U1 O11 4_556 . . 85.31(18)
O10 U1 O14 4_556 . . 157.65(13)
O10 U1 O16 4_556 . 6_556 65.06(13)
O11 U1 O14 . . . 85.72(19)
O11 U1 O16 . . 6_556 89.42(19)
O14 U1 O16 . . 6_556 135.25(14)
O1 U2 O5 . . . 93.29(17)
O1 U2 O6 . . . 157.06(13)
O1 U2 O7 . . . 84.56(17)
O1 U2 O10 . . . 133.47(12)
O1 U2 O14 . . 7_554 87.01(13)
O1 U2 O16 . . 7_554 71.16(13)
O5 U2 O6 . . . 93.19(18)
O5 U2 O7 . . . 177.6(2)
O5 U2 O10 . . . 93.02(18)
O5 U2 O14 . . 7_554 93.16(19)
O5 U2 O16 . . 7_554 87.82(18)
O6 U2 O7 . . . 89.20(18)
O6 U2 O10 . . . 68.02(13)
O6 U2 O14 . . 7_554 70.68(13)
O6 U2 O16 . . 7_554 131.08(13)
O7 U2 O10 . . . 87.69(18)
O7 U2 O14 . . 7_554 87.81(19)
O7 U2 O16 . . 7_554 90.46(18)
O10 U2 O14 . . 7_554 138.49(14)
O10 U2 O16 . . 7_554 63.09(13)
O14 U2 O16 7_554 . 7_554 158.17(14)
O1 U3 O2 7_555 . 4_456 125.21(13)
O1 U3 O6 7_555 . . 66.66(13)
O1 U3 O8 7_555 . . 73.74(15)
O1 U3 O10 7_555 . . 132.40(12)
O1 U3 O13 7_555 . . 111.18(18)
O1 U3 O16 7_555 . . 66.73(12)
O2 U3 O6 4_456 . . 164.11(15)
O2 U3 O8 4_456 . . 80.91(15)
O2 U3 O10 4_456 . . 92.81(13)
O2 U3 O13 4_456 . . 94.93(19)
O2 U3 O16 4_456 . . 70.42(13)
O6 U3 O8 . . . 94.04(16)
O6 U3 O10 . . . 71.82(13)
O6 U3 O13 . . . 89.21(19)
O6 U3 O16 . . . 125.40(14)
O8 U3 O10 . . . 87.31(17)
O8 U3 O13 . . . 174.9(2)
O8 U3 O16 . . . 98.78(17)
O10 U3 O13 . . . 90.02(18)
O10 U3 O16 . . . 160.79(12)
O13 U3 O16 . . . 82.43(17)
O1 U4 O2 7_555 . . 154.20(13)
O1 U4 O3 7_555 . . 76.45(13)
O1 U4 O6 7_555 . . 71.91(14)
O1 U4 O9 7_555 . . 85.51(18)
O1 U4 O12 7_555 . . 96.70(18)
O1 U4 O14 7_555 . 7_554 138.33(12)
O2 U4 O3 . . . 79.51(13)
O2 U4 O6 . . . 133.49(15)
O2 U4 O9 . . . 87.78(19)
O2 U4 O12 . . . 89.86(19)
O2 U4 O14 . . 7_554 66.83(12)
O3 U4 O6 . . . 145.93(14)
O3 U4 O9 . . . 95.95(18)
O3 U4 O12 . . . 83.81(18)
O3 U4 O14 . . 7_554 144.82(12)
O6 U4 O9 . . . 93.88(19)
O6 U4 O12 . . . 87.60(19)
O6 U4 O14 . . 7_554 66.67(13)
O9 U4 O12 . . . 177.6(2)
O9 U4 O14 . . 7_554 92.79(17)
O12 U4 O14 . . 7_554 86.09(17)
U2 O1 U3 . . 7_554 105.66(13)
U2 O1 U4 . . 7_554 142.31(18)
U2 O1 O3 . . 7_554 103.96(16)
U2 O1 O6 . . 7_554 147.66(19)
U2 O1 O7 . . . 38.35(11)
U2 O1 O8 . . 7_554 108.65(15)
U2 O1 O9 . . 7_554 110.00(18)
U2 O1 O16 . . 7_554 54.95(12)
U2 O1 O20 . . . 103.21(19)
U3 O1 U4 7_554 . 7_554 98.71(15)
U3 O1 O3 7_554 . 7_554 148.65(18)
U3 O1 O6 7_554 . 7_554 48.29(10)
U3 O1 O7 7_554 . . 99.62(15)
U3 O1 O8 7_554 . 7_554 37.58(10)
U3 O1 O9 7_554 . 7_554 96.30(16)
U3 O1 O16 7_554 . 7_554 51.10(11)
U3 O1 O20 7_554 . . 99.46(17)
U4 O1 O3 7_554 . 7_554 50.45(11)
U4 O1 O6 7_554 . 7_554 50.80(11)
U4 O1 O7 7_554 . . 159.21(19)
U4 O1 O8 7_554 . 7_554 108.22(18)
U4 O1 O9 7_554 . 7_554 37.87(11)
U4 O1 O16 7_554 . 7_554 135.8(2)
U4 O1 O20 7_554 . . 100.56(18)
O3 O1 O6 7_554 . 7_554 100.38(16)
O3 O1 O7 7_554 . . 109.98(18)
O3 O1 O8 7_554 . 7_554 136.7(2)
O3 O1 O9 7_554 . 7_554 63.70(15)
O3 O1 O16 7_554 . 7_554 153.9(2)
O3 O1 O20 7_554 . . 83.47(17)
O6 O1 O7 7_554 . . 144.74(19)
O6 O1 O8 7_554 . 7_554 64.31(15)
O6 O1 O9 7_554 . 7_554 63.08(15)
O6 O1 O16 7_554 . 7_554 95.11(16)
O6 O1 O20 7_554 . . 100.4(2)
O7 O1 O8 . . 7_554 81.12(16)
O7 O1 O9 . . 7_554 147.6(2)
O7 O1 O16 . . 7_554 64.56(15)
O7 O1 O20 . . . 66.76(17)
O8 O1 O9 7_554 . 7_554 126.4(2)
O8 O1 O16 7_554 . 7_554 69.15(14)
O8 O1 O20 7_554 . . 62.11(16)
O9 O1 O16 7_554 . 7_554 106.28(19)
O9 O1 O20 7_554 . . 137.6(2)
O16 O1 O20 7_554 . . 114.30(19)
U1 O2 U3 7_554 . 4_556 106.42(14)
U1 O2 U4 7_554 . . 107.21(14)
U1 O2 O4 7_554 . 7_554 37.61(11)
U1 O2 O8 7_554 . 4_556 105.17(16)
U1 O2 O9 7_554 . . 121.82(16)
U1 O2 O14 7_554 . 7_554 53.37(11)
U1 O2 O15 7_554 . . 107.13(19)
U1 O2 O16 7_554 . 4_556 53.76(12)
U3 O2 U4 4_556 . . 133.77(19)
U3 O2 O4 4_556 . 7_554 100.59(16)
U3 O2 O8 4_556 . 4_556 38.62(10)
U3 O2 O9 4_556 . . 131.46(19)
U3 O2 O14 4_556 . 7_554 159.6(2)
U3 O2 O15 4_556 . . 97.79(17)
U3 O2 O16 4_556 . 4_556 53.31(11)
U4 O2 O4 . . 7_554 125.32(18)
U4 O2 O8 . . 4_556 146.7(2)
U4 O2 O9 . . . 37.14(10)
U4 O2 O14 . . 7_554 60.28(11)
U4 O2 O15 . . . 101.59(17)
U4 O2 O16 . . 4_556 139.1(2)
O4 O2 O8 7_554 . 4_556 78.30(16)
O4 O2 O9 7_554 . . 113.73(19)
O4 O2 O14 7_554 . 7_554 65.83(16)
O4 O2 O15 7_554 . . 71.21(18)
O4 O2 O16 7_554 . 4_556 64.76(16)
O8 O2 O9 4_556 . . 115.70(19)
O8 O2 O14 4_556 . 7_554 141.0(2)
O8 O2 O15 4_556 . . 60.87(16)
O8 O2 O16 4_556 . 4_556 69.14(14)
O9 O2 O14 . . 7_554 68.98(14)
O9 O2 O15 . . . 64.82(16)
O9 O2 O16 . . 4_556 174.9(2)
O14 O2 O15 7_554 . . 92.19(19)
O14 O2 O16 7_554 . 4_556 106.24(18)
O15 O2 O16 . . 4_556 118.07(19)
U1 O3 U4 . . . 145.8(2)
U1 O3 O1 . . 7_555 113.29(17)
U1 O3 O4 . . . 39.74(11)
U1 O3 O10 . . 4_556 53.94(11)
U1 O3 O12 . . . 174.0(2)
U1 O3 O19 . . . 105.67(19)
U4 O3 O1 . . 7_555 53.10(11)
U4 O3 O4 . . . 173.8(2)
U4 O3 O10 . . 4_556 118.13(18)
U4 O3 O12 . . . 39.52(11)
U4 O3 O19 . . . 108.34(19)
O1 O3 O4 7_555 . . 125.0(2)
O1 O3 O10 7_555 . 4_556 148.1(2)
O1 O3 O12 7_555 . . 67.15(15)
O1 O3 O19 7_555 . . 106.56(18)
O4 O3 O10 . . 4_556 66.89(15)
O4 O3 O12 . . . 134.7(2)
O4 O3 O19 . . . 65.94(17)
O10 O3 O12 4_556 . . 128.99(19)
O10 O3 O19 4_556 . . 105.24(17)
O12 O3 O19 . . . 68.83(18)
U1 O4 O2 . . 7_555 61.36(15)
U1 O4 O3 . . . 55.54(15)
U1 O4 O7 . . 4_556 104.5(2)
U1 O4 O17 . . 3_656 153.5(2)
O2 O4 O3 7_555 . . 110.9(2)
O2 O4 O7 7_555 . 4_556 107.92(18)
O2 O4 O17 7_555 . 3_656 96.49(17)
O3 O4 O7 . . 4_556 112.12(19)
O3 O4 O17 . . 3_656 150.7(2)
O7 O4 O17 4_556 . 3_656 66.70(16)
U2 O5 O6 . . . 49.16(13)
U2 O5 O16 . . 7_554 55.07(15)
O6 O5 O16 . . 7_554 91.87(17)
U2 O6 U3 . . . 118.34(16)
U2 O6 U4 . . . 119.78(16)
U2 O6 O1 . . 7_555 168.4(2)
U2 O6 O5 . . . 37.65(11)
U2 O6 O7 . . . 38.97(11)
U2 O6 O8 . . . 116.49(17)
U2 O6 O9 . . . 124.61(18)
U2 O6 O10 . . . 62.56(13)
U2 O6 O12 . . . 100.69(17)
U2 O6 O13 . . . 105.31(17)
U2 O6 O14 . . 7_554 58.49(13)
U3 O6 U4 . . . 121.76(19)
U3 O6 O1 . . 7_555 65.05(13)
U3 O6 O5 . . . 119.61(18)
U3 O6 O7 . . . 104.21(17)
U3 O6 O8 . . . 36.91(10)
U3 O6 O9 . . . 106.59(18)
U3 O6 O10 . . . 56.72(12)
U3 O6 O12 . . . 124.4(2)
U3 O6 O13 . . . 38.74(11)
U3 O6 O14 . . 7_554 166.7(2)
U4 O6 O1 . . 7_555 57.29(12)
U4 O6 O5 . . . 104.04(17)
U4 O6 O7 . . . 122.90(19)
U4 O6 O8 . . . 108.81(17)
U4 O6 O9 . . . 37.07(11)
U4 O6 O10 . . . 167.0(2)
U4 O6 O12 . . . 39.49(11)
U4 O6 O13 . . . 123.3(2)
U4 O6 O14 . . 7_554 63.83(12)
O1 O6 O5 7_555 . . 130.7(2)
O1 O6 O7 7_555 . . 152.6(2)
O1 O6 O8 7_555 . . 58.64(14)
O1 O6 O9 7_555 . . 61.04(15)
O1 O6 O10 7_555 . . 117.51(18)
O1 O6 O12 7_555 . . 69.89(15)
O1 O6 O13 7_555 . . 84.13(16)
O1 O6 O14 7_555 . 7_554 120.96(17)
O5 O6 O7 . . . 76.62(16)
O5 O6 O8 . . . 95.04(17)
O5 O6 O9 . . . 132.84(18)
O5 O6 O10 . . . 69.75(16)
O5 O6 O12 . . . 70.32(16)
O5 O6 O13 . . . 132.45(19)
O5 O6 O14 . . 7_554 66.82(16)
O7 O6 O8 . . . 128.19(18)
O7 O6 O9 . . . 101.89(18)
O7 O6 O10 . . . 67.71(16)
O7 O6 O12 . . . 130.1(2)
O7 O6 O13 . . . 74.00(16)
O7 O6 O14 . . 7_554 64.82(16)
O8 O6 O9 . . . 118.88(19)
O8 O6 O10 . . . 61.62(14)
O8 O6 O12 . . . 91.64(17)
O8 O6 O13 . . . 75.60(15)
O8 O6 O14 . . 7_554 156.1(2)
O9 O6 O10 . . . 154.0(2)
O9 O6 O12 . . . 76.55(16)
O9 O6 O13 . . . 89.69(18)
O9 O6 O14 . . 7_554 70.19(15)
O10 O6 O12 . . . 128.7(2)
O10 O6 O13 . . . 64.82(15)
O10 O6 O14 . . 7_554 120.9(2)
O12 O6 O13 . . . 154.0(2)
O12 O6 O14 . . 7_554 68.14(15)
O13 O6 O14 . . 7_554 128.0(2)
U2 O7 O1 . . . 57.09(15)
U2 O7 O4 . . 4_456 110.0(2)
U2 O7 O6 . . . 51.83(14)
U2 O7 O14 . . 7_554 55.40(16)
U2 O7 O21 . . 8_545 152.9(3)
O1 O7 O4 . . 4_456 106.22(18)
O1 O7 O6 . . . 106.00(19)
O1 O7 O14 . . 7_554 69.98(16)
O1 O7 O21 . . 8_545 149.3(2)
O4 O7 O6 4_456 . . 113.99(19)
O4 O7 O14 4_456 . 7_554 165.0(2)
O4 O7 O21 4_456 . 8_545 73.9(2)
O6 O7 O14 . . 7_554 55.61(14)
O6 O7 O21 . . 8_545 101.5(2)
O14 O7 O21 7_554 . 8_545 117.1(2)
U3 O8 O1 . . 7_555 68.68(15)
U3 O8 O2 . . 4_456 60.47(14)
U3 O8 O6 . . . 49.05(13)
U3 O8 O10 . . . 55.09(14)
U3 O8 O15 . . 4_456 117.17(19)
U3 O8 O20 . . 7_555 127.1(2)
U3 O8 O21 . . . 111.9(2)
O1 O8 O2 7_555 . 4_456 110.59(19)
O1 O8 O6 7_555 . . 57.05(14)
O1 O8 O10 7_555 . . 109.86(18)
O1 O8 O15 7_555 . 4_456 151.4(2)
O1 O8 O20 7_555 . 7_555 58.83(16)
O1 O8 O21 7_555 . . 146.2(2)
O2 O8 O6 4_456 . . 108.13(18)
O2 O8 O10 4_456 . . 76.04(15)
O2 O8 O15 4_456 . 4_456 59.32(16)
O2 O8 O20 4_456 . 7_555 144.8(2)
O2 O8 O21 4_456 . . 96.96(19)
O6 O8 O10 . . . 55.17(13)
O6 O8 O15 . . 4_456 149.3(2)
O6 O8 O20 . . 7_555 93.68(16)
O6 O8 O21 . . . 96.57(19)
O10 O8 O15 . . 4_456 94.17(17)
O10 O8 O20 . . 7_555 138.59(19)
O10 O8 O21 . . . 57.30(17)
O15 O8 O20 4_456 . 7_555 112.1(2)
O15 O8 O21 4_456 . . 60.72(19)
O20 O8 O21 7_555 . . 107.9(2)
U4 O9 O1 . . 7_555 56.62(15)
U4 O9 O2 . . . 55.08(15)
U4 O9 O6 . . . 49.05(14)
U4 O9 O15 . . 5_656 141.8(3)
O1 O9 O2 7_555 . . 107.81(18)
O1 O9 O6 7_555 . . 55.88(15)
O1 O9 O15 7_555 . 5_656 103.5(2)
O2 O9 O6 . . . 92.90(16)
O2 O9 O15 . . 5_656 145.5(2)
O6 O9 O15 . . 5_656 92.82(19)
U1 O10 U2 4_456 . . 103.61(15)
U1 O10 U3 4_456 . . 134.58(18)
U1 O10 O3 4_456 . 4_456 48.54(10)
U1 O10 O6 4_456 . . 142.4(2)
U1 O10 O8 4_456 . . 149.87(16)
U1 O10 O11 4_456 . 4_456 37.21(10)
U1 O10 O13 4_456 . . 103.90(17)
U1 O10 O16 4_456 . 7_554 56.79(12)
U1 O10 O21 4_456 . . 109.69(19)
U2 O10 U3 . . . 100.21(13)
U2 O10 O3 . . 4_456 136.16(19)
U2 O10 O6 . . . 49.42(11)
U2 O10 O8 . . . 106.51(14)
U2 O10 O11 . . 4_456 120.39(18)
U2 O10 O13 . . . 92.59(15)
U2 O10 O16 . . 7_554 55.51(11)
U2 O10 O21 . . . 109.32(19)
U3 O10 O3 . . 4_456 88.13(15)
U3 O10 O6 . . . 51.47(12)
U3 O10 O8 . . . 37.60(11)
U3 O10 O11 . . 4_456 139.31(18)
U3 O10 O13 . . . 36.59(11)
U3 O10 O16 . . 7_554 154.85(18)
U3 O10 O21 . . . 97.80(19)
O3 O10 O6 4_456 . . 128.5(2)
O3 O10 O8 4_456 . . 105.92(17)
O3 O10 O11 4_456 . 4_456 61.47(14)
O3 O10 O13 4_456 . . 69.04(16)
O3 O10 O16 4_456 . 7_554 104.98(17)
O3 O10 O21 4_456 . . 112.0(2)
O6 O10 O8 . . . 63.21(14)
O6 O10 O11 . . 4_456 168.7(2)
O6 O10 O13 . . . 59.54(16)
O6 O10 O16 . . 7_554 104.91(17)
O6 O10 O21 . . . 104.7(2)
O8 O10 O11 . . 4_456 122.09(18)
O8 O10 O13 . . . 74.13(16)
O8 O10 O16 . . 7_554 147.0(2)
O8 O10 O21 . . . 60.54(17)
O11 O10 O13 4_456 . . 130.37(19)
O11 O10 O16 4_456 . 7_554 65.00(15)
O11 O10 O21 4_456 . . 72.67(19)
O13 O10 O16 . . 7_554 128.7(2)
O13 O10 O21 . . . 133.4(2)
O16 O10 O21 7_554 . . 97.0(2)
U1 O11 O10 . . 4_556 57.47(16)
U1 O11 O14 . . . 56.51(15)
U1 O11 O16 . . 6_556 54.31(15)
U1 O11 O18 . . 3_646 159.0(3)
O10 O11 O14 4_556 . . 111.22(19)
O10 O11 O16 4_556 . 6_556 52.92(14)
O10 O11 O18 4_556 . 3_646 118.0(2)
O14 O11 O16 . . 6_556 99.27(17)
O14 O11 O18 . . 3_646 116.2(2)
O16 O11 O18 6_556 . 3_646 142.5(2)
U4 O12 O3 . . . 56.67(15)
U4 O12 O6 . . . 52.91(15)
U4 O12 O20 . . 3_655 157.3(3)
O3 O12 O6 . . . 103.15(19)
O3 O12 O20 . . 3_655 108.4(2)
O6 O12 O20 . . 3_655 147.6(2)
U3 O13 O6 . . . 52.04(15)
U3 O13 O10 . . . 53.39(14)
U3 O13 O16 . . . 58.36(15)
U3 O13 O17 . . . 112.3(2)
O6 O13 O10 . . . 55.64(13)
O6 O13 O16 . . . 94.07(18)
O6 O13 O17 . . . 124.2(2)
O10 O13 O16 . . . 109.76(19)
O10 O13 O17 . . . 163.8(2)
O16 O13 O17 . . . 54.58(15)
U1 O14 U2 . . 7_555 132.89(19)
U1 O14 U4 . . 7_555 104.86(14)
U1 O14 O2 . . 7_555 58.13(11)
U1 O14 O6 . . 7_555 145.2(2)
U1 O14 O7 . . 7_555 149.7(2)
U1 O14 O11 . . . 37.77(11)
U1 O14 O18 . . . 103.81(18)
U2 O14 U4 7_555 . 7_555 98.63(13)
U2 O14 O2 7_555 . 7_555 149.0(2)
U2 O14 O6 7_555 . 7_555 50.83(11)
U2 O14 O7 7_555 . 7_555 36.79(10)
U2 O14 O11 7_555 . . 101.80(18)
U2 O14 O18 7_555 . . 106.12(18)
U4 O14 O2 7_555 . 7_555 52.89(11)
U4 O14 O6 7_555 . 7_555 49.50(11)
U4 O14 O7 7_555 . 7_555 105.13(15)
U4 O14 O11 7_555 . . 93.01(15)
U4 O14 O18 7_555 . . 109.1(2)
O2 O14 O6 7_555 . 7_555 102.39(18)
O2 O14 O7 7_555 . 7_555 149.7(2)
O2 O14 O11 7_555 . . 71.54(15)
O2 O14 O18 7_555 . . 96.1(2)
O6 O14 O7 7_555 . 7_555 59.57(14)
O6 O14 O11 7_555 . . 111.9(2)
O6 O14 O18 7_555 . . 107.0(2)
O7 O14 O11 7_555 . . 136.0(2)
O7 O14 O18 7_555 . . 69.78(17)
O11 O14 O18 . . . 140.8(2)
O2 O15 O8 . . 4_556 59.81(16)
O2 O15 O9 . . 5_656 138.7(2)
O2 O15 O17 . . 5_656 101.9(2)
O2 O15 O21 . . 4_556 96.8(2)
O8 O15 O9 4_556 . 5_656 161.3(2)
O8 O15 O17 4_556 . 5_656 64.54(17)
O8 O15 O21 4_556 . 4_556 60.05(19)
O9 O15 O17 5_656 . 5_656 106.4(2)
O9 O15 O21 5_656 . 4_556 107.9(2)
O17 O15 O21 5_656 . 4_556 98.5(2)
U1 O16 U2 6_456 . 7_555 109.72(17)
U1 O16 U3 6_456 . . 113.36(16)
U1 O16 O1 6_456 . 7_555 139.6(2)
U1 O16 O2 6_456 . 4_456 57.85(11)
U1 O16 O5 6_456 . 7_555 128.23(19)
U1 O16 O10 6_456 . 7_555 58.16(12)
U1 O16 O11 6_456 . 6_456 36.27(10)
U1 O16 O13 6_456 . . 118.95(17)
U1 O16 O17 6_456 . . 107.92(18)
U2 O16 U3 7_555 . . 115.59(15)
U2 O16 O1 7_555 . 7_555 53.89(11)
U2 O16 O2 7_555 . 4_456 142.6(2)
U2 O16 O5 7_555 . 7_555 37.11(10)
U2 O16 O10 7_555 . 7_555 61.40(12)
U2 O16 O11 7_555 . 6_456 123.34(18)
U2 O16 O13 7_555 . . 131.03(18)
U2 O16 O17 7_555 . . 104.70(18)
U3 O16 O1 . . 7_555 62.17(12)
U3 O16 O2 . . 4_456 56.26(12)
U3 O16 O5 . . 7_555 117.40(16)
U3 O16 O10 . . 7_555 164.8(2)
U3 O16 O11 . . 6_456 119.90(16)
U3 O16 O13 . . . 39.21(11)
U3 O16 O17 . . . 104.78(18)
O1 O16 O2 7_555 . 4_456 110.07(19)
O1 O16 O5 7_555 . 7_555 64.27(14)
O1 O16 O10 7_555 . 7_555 114.76(18)
O1 O16 O11 7_555 . 6_456 175.5(2)
O1 O16 O13 7_555 . . 83.80(17)
O1 O16 O17 7_555 . . 111.92(19)
O2 O16 O5 4_456 . 7_555 173.6(2)
O2 O16 O10 4_456 . 7_555 115.85(17)
O2 O16 O11 4_456 . 6_456 69.82(14)
O2 O16 O13 4_456 . . 69.08(16)
O2 O16 O17 4_456 . . 112.72(19)
O5 O16 O10 7_555 . 7_555 70.11(15)
O5 O16 O11 7_555 . 6_456 116.07(19)
O5 O16 O13 7_555 . . 106.61(18)
O5 O16 O17 7_555 . . 68.43(17)
O10 O16 O11 7_555 . 6_456 62.08(14)
O10 O16 O13 7_555 . . 154.8(2)
O10 O16 O17 7_555 . . 90.26(19)
O11 O16 O13 6_456 . . 100.22(18)
O11 O16 O17 6_456 . . 71.86(17)
O13 O16 O17 . . . 66.12(16)
O4 O17 O13 3_646 . . 137.9(2)
O4 O17 O15 3_646 . 5_656 69.22(18)
O4 O17 O16 3_646 . . 138.9(2)
O4 O17 O20 3_646 . 2_555 108.9(2)
O4 O17 O21 3_646 . 7_555 70.46(18)
O13 O17 O15 . . 5_656 68.79(18)
O13 O17 O16 . . . 59.30(15)
O13 O17 O20 . . 2_555 85.58(19)
O13 O17 O21 . . 7_555 149.3(2)
O15 O17 O16 5_656 . . 107.2(2)
O15 O17 O20 5_656 . 2_555 113.6(2)
O15 O17 O21 5_656 . 7_555 135.9(2)
O16 O17 O20 . . 2_555 109.5(2)
O16 O17 O21 . . 7_555 91.86(19)
O20 O17 O21 2_555 . 7_555 95.7(2)
O11 O18 O14 3_656 . . 147.6(2)
O3 O19 O20 . . 3_655 109.7(2)
O3 O19 O21 . . 5_666 110.5(2)
O20 O19 O21 3_655 . 5_666 105.1(2)
O1 O20 O8 . . 7_554 59.06(16)
O1 O20 O12 . . 3_645 147.8(2)
O1 O20 O17 . . 2_554 105.9(2)
O1 O20 O19 . . 3_645 102.9(2)
O8 O20 O12 7_554 . 3_645 132.2(2)
O8 O20 O17 7_554 . 2_554 63.84(16)
O8 O20 O19 7_554 . 3_645 69.12(19)
O12 O20 O17 3_645 . 2_554 105.4(2)
O12 O20 O19 3_645 . 3_645 66.09(19)
O17 O20 O19 2_554 . 3_645 96.6(2)
O7 O21 O8 8_555 . . 154.9(3)
O7 O21 O10 8_555 . . 142.4(3)
O7 O21 O15 8_555 . 4_456 104.2(2)
O7 O21 O17 8_555 . 7_554 68.10(18)
O7 O21 O19 8_555 . 5_666 104.7(2)
O8 O21 O10 . . . 62.16(18)
O8 O21 O15 . . 4_456 59.23(17)
O8 O21 O17 . . 7_554 134.4(3)
O8 O21 O19 . . 5_666 67.83(19)
O10 O21 O15 . . 4_456 96.3(2)
O10 O21 O17 . . 7_554 80.86(19)
O10 O21 O19 . . 5_666 97.9(2)
O15 O21 O17 4_456 . 7_554 157.4(3)
O15 O21 O19 4_456 . 5_666 108.7(2)
O17 O21 O19 7_554 . 5_666 94.0(2)

loop_
_geom_bond_atom_site_label_1
_geom_bond_atom_site_label_2
_geom_bond_site_symmetry_1
_geom_bond_site_symmetry_2
_geom_bond_distance
U1 O2 . 7_555 2.550(4)
U1 O3 . . 2.287(4)
U1 O4 . . 1.774(4)
U1 O10 . 4_556 2.467(4)
U1 O11 . . 1.770(4)
U1 O14 . . 2.410(4)
U1 O16 . 6_556 2.430(4)
U2 O1 . . 2.402(4)
U2 O5 . . 1.791(4)
U2 O6 . . 2.219(4)
U2 O7 . . 1.775(4)
U2 O10 . . 2.593(4)
U2 O14 . 7_554 2.440(4)
U2 O16 . 7_554 2.434(4)
U3 O1 . 7_555 2.709(4)
U3 O2 . 4_456 2.472(4)
U3 O6 . . 2.230(4)
U3 O8 . . 1.773(4)
U3 O10 . . 2.384(4)
U3 O13 . . 1.770(4)
U3 O16 . . 2.384(4)
U4 O1 . 7_555 2.428(4)
U4 O2 . . 2.424(4)
U4 O3 . . 2.341(4)
U4 O6 . . 2.236(4)
U4 O9 . . 1.785(4)
U4 O12 . . 1.783(4)
U4 O14 . 7_554 2.640(4)
O1 O3 . 7_554 2.952(5)
O1 O6 . 7_554 2.743(6)
O1 O7 . . 2.848(6)
O1 O8 . 7_554 2.791(5)
O1 O9 . 7_554 2.899(6)
O1 O16 . 7_554 2.814(5)
O1 O20 . . 2.785(7)
O2 O4 . 7_554 2.870(6)
O2 O8 . 4_556 2.805(5)
O2 O9 . . 2.954(6)
O2 O14 . 7_554 2.794(5)
O2 O15 . . 2.792(7)
O2 O16 . 4_556 2.801(5)
O3 O4 . . 2.763(6)
O3 O10 . 4_556 2.980(5)
O3 O12 . . 2.786(6)
O3 O19 . . 2.837(7)
O4 O7 . 4_556 2.918(7)
O4 O17 . 3_656 2.976(6)
O5 O6 . . 2.928(6)
O5 O16 . 7_554 2.967(6)
O6 O7 . . 2.822(6)
O6 O8 . . 2.946(6)
O6 O9 . . 2.954(6)
O6 O10 . . 2.709(5)
O6 O12 . . 2.801(6)
O6 O13 . . 2.828(6)
O6 O14 . 7_554 2.701(5)
O7 O14 . 7_554 2.962(6)
O7 O21 . 8_545 2.797(7)
O8 O10 . . 2.903(6)
O8 O15 . 4_456 2.835(6)
O8 O20 . 7_555 2.877(7)
O8 O21 . . 2.859(7)
O9 O15 . 5_656 2.978(7)
O10 O11 . 4_456 2.917(6)
O10 O13 . . 2.970(6)
O10 O16 . 7_554 2.633(6)
O10 O21 . . 2.763(7)
O11 O14 . . 2.882(6)
O11 O16 . 6_556 2.992(6)
O11 O18 . 3_646 2.922(7)
O12 O20 . 3_655 2.961(7)
O13 O16 . . 2.776(6)
O13 O17 . . 2.952(6)
O14 O18 . . 2.721(7)
O15 O17 . 5_656 2.825(7)
O15 O21 . 4_556 2.878(8)
O16 O17 . . 2.631(6)
O17 O20 . 2_555 2.839(7)
O17 O21 . 7_555 2.984(7)
O19 O20 . 3_655 2.864(8)
O19 O21 . 5_666 2.975(8)
